data_7027566
loop_
_publ_author_name
'Belcher, Warwick J.'
'Brothers, Penelope J.'
'Meredith, Anthony P.'
'Rickard, Clifton E. F.'
'Ware, David C.'

_publ_section_title
;
 Tin complexes of tetramethyltetraazadibenzo[14]annulene: organometallic
 derivatives
;
_journal_issue 16
_journal_name_full 'Journal of the Chemical Society, Dalton Transactions'
_journal_page_first 2833
_journal_paper_doi 10.1039/a904146j
_journal_year 1999
_chemical_formula_moiety 'C45 H46 N8 Sn2 I2, Li I, 3(H2 O), 2(C H Cl3)'
_chemical_formula_sum 'C47 H54 Cl6 I3 Li N8 O3 Sn2'
_chemical_formula_weight 1610.65
_chemical_name_systematic
; 
 (u-methylene)bis(5,14-dihydro-6,8,15,17-tetramethyldibenzo[b,i][1,4,8,11]-
tetraazacyclotetradecinatotin(IV))diiodide.lithium iodide.dihydrate.
dichloroform solvate 
;
_space_group_IT_number 14
_symmetry_cell_setting monoclinic
_symmetry_space_group_name_Hall '-P 2yn'
_symmetry_space_group_name_H-M 'P 1 21/n 1'
_atom_sites_solution_hydrogens geom
_atom_sites_solution_primary direct
_atom_sites_solution_secondary difmap
_audit_creation_method SHELXL-97
_cell_angle_alpha 90.00
_cell_angle_beta 104.1760(10)
_cell_angle_gamma 90.00
_cell_formula_units_Z 4
_cell_length_a 14.45100(10)
_cell_length_b 16.7506(2)
_cell_length_c 24.8794(4)
_cell_measurement_reflns_used 7880
_cell_measurement_temperature 203(2)
_cell_measurement_theta_max 26.0
_cell_measurement_theta_min 1.5
_cell_volume 5838.99(13)
_computing_cell_refinement 'Siemens SMART'
_computing_data_collection 'Siemens SMART (Siemens, 1995)'
_computing_data_reduction 'Siemens SAINT  (Siemens, 1995)'
_computing_molecular_graphics 'Siemens SHELXTL (Siemens, 1994)'
_computing_publication_material SHELXL-97
_computing_structure_refinement 'SHELXL-97 Sheldrick, (1997)'
_computing_structure_solution 'SHELXS Sheldrick, (1990)'
_diffrn_ambient_temperature 203(2)
_diffrn_measured_fraction_theta_full 0.956
_diffrn_measured_fraction_theta_max 0.956
_diffrn_measurement_device_type 'Siemens SMART CCD'
_diffrn_measurement_method 'Area detector \w scans'
_diffrn_radiation_monochromator graphite
_diffrn_radiation_source 'fine-focus sealed tube'
_diffrn_radiation_type MoK\a
_diffrn_radiation_wavelength 0.71073
_diffrn_reflns_av_R_equivalents 0.0403
_diffrn_reflns_av_sigmaI/netI 0.0533
_diffrn_reflns_limit_h_max 17
_diffrn_reflns_limit_h_min -18
_diffrn_reflns_limit_k_max 20
_diffrn_reflns_limit_k_min 0
_diffrn_reflns_limit_l_max 31
_diffrn_reflns_limit_l_min 0
_diffrn_reflns_number 33860
_diffrn_reflns_theta_full 26.43
_diffrn_reflns_theta_max 26.43
_diffrn_reflns_theta_min 1.48
_diffrn_standards_decay_% 0
_exptl_absorpt_coefficient_mu 2.761
_exptl_absorpt_correction_T_max 0.8518
_exptl_absorpt_correction_T_min 0.5452
_exptl_absorpt_correction_type empirical
_exptl_absorpt_process_details 'Blessing, 1995'
_exptl_crystal_colour orange
_exptl_crystal_density_diffrn 1.832
_exptl_crystal_density_method 'not measured'
_exptl_crystal_description tablet
_exptl_crystal_F_000 3096
_exptl_crystal_size_max 0.25
_exptl_crystal_size_mid 0.10
_exptl_crystal_size_min 0.06
_refine_diff_density_max 1.622
_refine_diff_density_min -1.867
_refine_diff_density_rms 0.153
_refine_ls_extinction_method none
_refine_ls_goodness_of_fit_ref 1.105
_refine_ls_hydrogen_treatment constr
_refine_ls_matrix_type full
_refine_ls_number_parameters 639
_refine_ls_number_reflns 11899
_refine_ls_number_restraints 0
_refine_ls_restrained_S_all 1.105
_refine_ls_R_factor_all 0.0890
_refine_ls_R_factor_gt 0.0561
_refine_ls_shift/su_max 0.044
_refine_ls_shift/su_mean 0.001
_refine_ls_structure_factor_coef Fsqd
_refine_ls_weighting_details 'w=1/[\s^2^(Fo^2^)+(0.0438P)^2^+37.6328P] where P=(Fo^2^+2Fc^2^)/3'
_refine_ls_weighting_scheme calc
_refine_ls_wR_factor_gt 0.1201
_refine_ls_wR_factor_ref 0.1372
_reflns_number_gt 8591
_reflns_number_total 11899
_reflns_threshold_expression >2sigma(I)
_cod_data_source_file 904146jsup1.cif
_cod_data_source_block apmze
_cod_depositor_comments
;
The following automatic conversions were performed:

'_refine_ls_weighting_scheme' value 'calc
w=1/[\s^2^(Fo^2^)+(0.0438P)^2^+37.6328P] where P=(Fo^2^+2Fc^2^)/3'
was changed to 'calc'. New tag '_refine_ls_weighting_details' was
created. The value of the new tag was set to
'w=1/[\s^2^(Fo^2^)+(0.0438P)^2^+37.6328P] where P=(Fo^2^+2Fc^2^)/3'.

Automatic conversion script
Id: cif_fix_values 3143 2015-03-26 13:38:13Z robertas 
;
_cod_original_cell_volume 5838.99(12)
_cod_original_sg_symbol_H-M 'P 21/n'
_cod_database_code 7027566

loop_
_symmetry_equiv_pos_as_xyz
'x, y, z'
'-x+1/2, y+1/2, -z+1/2'
'-x, -y, -z'
'x-1/2, -y-1/2, z-1/2'

loop_
_atom_site_label
_atom_site_type_symbol
_atom_site_fract_x
_atom_site_fract_y
_atom_site_fract_z
_atom_site_U_iso_or_equiv
_atom_site_adp_type
_atom_site_occupancy
_atom_site_calc_flag
_atom_site_refinement_flags
Sn1 Sn 0.80303(3) 0.92216(3) 0.18352(2) 0.02613(12) Uani 1 d .
Sn2 Sn 1.03642(3) 0.91252(3) 0.285290(19) 0.02277(12) Uani 1 d .
N1 N 0.7828(4) 1.0376(4) 0.2116(3) 0.0319(14) Uani 1 d .
N2 N 0.8431(4) 0.9719(4) 0.1151(2) 0.0327(14) Uani 1 d .
N3 N 0.7423(4) 0.8415(4) 0.1187(2) 0.0306(14) Uani 1 d .
N4 N 0.6854(4) 0.9061(4) 0.2180(3) 0.0312(14) Uani 1 d .
N5 N 1.0520(4) 1.0289(3) 0.2577(2) 0.0277(13) Uani 1 d .
N6 N 0.9939(4) 0.9567(4) 0.3544(2) 0.0297(13) Uani 1 d .
N7 N 1.0895(4) 0.8245(3) 0.3446(2) 0.0243(12) Uani 1 d .
N8 N 1.1502(4) 0.8971(3) 0.2495(2) 0.0249(12) Uani 1 d .
C1 C 0.7490(8) 1.1823(6) 0.2022(4) 0.063(3) Uani 1 d .
H1A H 0.6956 1.1718 0.2184 0.094 Uiso 1 calc R
H1B H 0.7292 1.2189 0.1713 0.094 Uiso 1 calc R
H1C H 0.8008 1.2059 0.2300 0.094 Uiso 1 calc R
C2 C 0.7820(6) 1.1057(5) 0.1821(4) 0.042(2) Uani 1 d .
C3 C 0.8084(6) 1.1082(5) 0.1323(4) 0.042(2) Uani 1 d .
H3A H 0.8095 1.1598 0.1177 0.050 Uiso 1 calc R
C4 C 0.8338(5) 1.0478(5) 0.0999(3) 0.0366(18) Uani 1 d .
C5 C 0.8475(7) 1.0733(5) 0.0442(4) 0.052(2) Uani 1 d .
H5A H 0.8263 1.0310 0.0174 0.079 Uiso 1 calc R
H5B H 0.9145 1.0842 0.0474 0.079 Uiso 1 calc R
H5C H 0.8105 1.1212 0.0321 0.079 Uiso 1 calc R
C6 C 0.6137(6) 0.7636(5) 0.0574(3) 0.0404(19) Uani 1 d .
H6A H 0.6288 0.7919 0.0266 0.061 Uiso 1 calc R
H6B H 0.5450 0.7601 0.0516 0.061 Uiso 1 calc R
H6C H 0.6406 0.7103 0.0598 0.061 Uiso 1 calc R
C7 C 0.6553(5) 0.8081(4) 0.1106(3) 0.0341(17) Uani 1 d .
C8 C 0.5983(5) 0.8159(5) 0.1481(3) 0.0319(17) Uani 1 d .
H8A H 0.5433 0.7837 0.1399 0.038 Uiso 1 calc R
C9 C 0.6077(5) 0.8625(5) 0.1955(3) 0.0332(17) Uani 1 d .
C10 C 0.5244(6) 0.8653(5) 0.2208(4) 0.044(2) Uani 1 d .
H10A H 0.5169 0.9191 0.2335 0.066 Uiso 1 calc R
H10B H 0.5349 0.8288 0.2520 0.066 Uiso 1 calc R
H10C H 0.4672 0.8497 0.1934 0.066 Uiso 1 calc R
C11 C 0.8606(5) 0.9063(5) 0.0821(3) 0.0328(17) Uani 1 d .
C12 C 0.9349(6) 0.9051(5) 0.0548(3) 0.042(2) Uani 1 d .
H12A H 0.9729 0.9506 0.0546 0.050 Uiso 1 calc R
C13 C 0.9512(6) 0.8363(6) 0.0285(3) 0.047(2) Uani 1 d .
H13A H 1.0003 0.8356 0.0097 0.056 Uiso 1 calc R
C14 C 0.8979(6) 0.7687(6) 0.0288(3) 0.044(2) Uani 1 d .
H14A H 0.9097 0.7228 0.0098 0.053 Uiso 1 calc R
C15 C 0.8259(6) 0.7684(5) 0.0575(3) 0.0360(18) Uani 1 d .
H15A H 0.7911 0.7214 0.0591 0.043 Uiso 1 calc R
C16 C 0.8057(5) 0.8367(5) 0.0834(3) 0.0310(16) Uani 1 d .
C21 C 0.6969(5) 0.9586(5) 0.2641(3) 0.0349(17) Uani 1 d .
C22 C 0.6696(6) 0.9409(6) 0.3122(4) 0.046(2) Uani 1 d .
H22A H 0.6390 0.8923 0.3155 0.055 Uiso 1 calc R
C23 C 0.6876(7) 0.9955(6) 0.3559(4) 0.052(2) Uani 1 d .
H23A H 0.6662 0.9851 0.3880 0.063 Uiso 1 calc R
C24 C 0.7373(7) 1.0653(6) 0.3518(4) 0.053(2) Uani 1 d .
H24A H 0.7487 1.1022 0.3812 0.064 Uiso 1 calc R
C25 C 0.7705(6) 1.0815(5) 0.3050(4) 0.046(2) Uani 1 d .
H25A H 0.8072 1.1274 0.3035 0.055 Uiso 1 calc R
C26 C 0.7485(5) 1.0286(5) 0.2606(3) 0.0358(18) Uani 1 d .
C30 C 0.9167(5) 0.8569(4) 0.2329(3) 0.0285(15) Uani 1 d .
H30A H 0.9411 0.8222 0.2078 0.034 Uiso 1 calc R
H30B H 0.8892 0.8218 0.2564 0.034 Uiso 1 calc R
C31 C 1.0854(7) 1.1722(5) 0.2708(4) 0.055(2) Uani 1 d .
H31A H 1.1390 1.1631 0.2546 0.082 Uiso 1 calc R
H31B H 1.1049 1.2070 0.3028 0.082 Uiso 1 calc R
H31C H 1.0337 1.1971 0.2437 0.082 Uiso 1 calc R
C32 C 1.0522(5) 1.0943(5) 0.2885(3) 0.0359(18) Uani 1 d .
C33 C 1.0263(6) 1.0942(4) 0.3391(3) 0.0376(18) Uani 1 d .
H33A H 1.0230 1.1454 0.3541 0.045 Uiso 1 calc R
C34 C 1.0044(5) 1.0325(4) 0.3716(3) 0.0301(16) Uani 1 d .
C35 C 0.9970(6) 1.0544(5) 0.4290(3) 0.044(2) Uani 1 d .
H35A H 1.0314 1.0154 0.4553 0.066 Uiso 1 calc R
H35B H 0.9305 1.0549 0.4302 0.066 Uiso 1 calc R
H35C H 1.0244 1.1069 0.4385 0.066 Uiso 1 calc R
C36 C 1.2150(6) 0.7401(5) 0.4027(3) 0.043(2) Uani 1 d .
H36A H 1.1940 0.7609 0.4341 0.064 Uiso 1 calc R
H36B H 1.2841 0.7404 0.4110 0.064 Uiso 1 calc R
H36C H 1.1920 0.6858 0.3951 0.064 Uiso 1 calc R
C37 C 1.1759(5) 0.7913(4) 0.3527(3) 0.0281(15) Uani 1 d .
C38 C 1.2356(5) 0.8036(4) 0.3170(3) 0.0334(17) Uani 1 d .
H38A H 1.2914 0.7724 0.3256 0.040 Uiso 1 calc R
C39 C 1.2287(5) 0.8529(4) 0.2714(3) 0.0316(17) Uani 1 d .
C40 C 1.3149(6) 0.8593(5) 0.2487(4) 0.043(2) Uani 1 d .
H40A H 1.3261 0.9148 0.2412 0.064 Uiso 1 calc R
H40B H 1.3048 0.8289 0.2145 0.064 Uiso 1 calc R
H40C H 1.3699 0.8382 0.2754 0.064 Uiso 1 calc R
C41 C 0.9759(5) 0.8897(4) 0.3860(3) 0.0273(15) Uani 1 d .
C42 C 0.9057(6) 0.8875(5) 0.4149(3) 0.042(2) Uani 1 d .
H42A H 0.8706 0.9338 0.4179 0.051 Uiso 1 calc R
C43 C 0.8870(6) 0.8169(6) 0.4397(4) 0.047(2) Uani 1 d .
H43A H 0.8418 0.8163 0.4612 0.056 Uiso 1 calc R
C44 C 0.9340(6) 0.7490(5) 0.4328(3) 0.043(2) Uani 1 d .
H44A H 0.9198 0.7013 0.4491 0.051 Uiso 1 calc R
C45 C 1.0022(6) 0.7481(5) 0.4024(3) 0.0343(17) Uani 1 d .
H45A H 1.0326 0.7000 0.3973 0.041 Uiso 1 calc R
C46 C 1.0257(5) 0.8192(5) 0.3792(3) 0.0317(16) Uani 1 d .
C51 C 1.1408(5) 0.9536(4) 0.2048(3) 0.0266(15) Uani 1 d .
C52 C 1.1722(6) 0.9403(5) 0.1570(3) 0.0381(18) Uani 1 d .
H52A H 1.2028 0.8922 0.1524 0.046 Uiso 1 calc R
C53 C 1.1579(6) 0.9982(6) 0.1165(3) 0.047(2) Uani 1 d .
H53A H 1.1827 0.9908 0.0853 0.056 Uiso 1 calc R
C54 C 1.1082(6) 1.0662(5) 0.1210(3) 0.040(2) Uani 1 d .
H54A H 1.0996 1.1052 0.0930 0.048 Uiso 1 calc R
C55 C 1.0704(6) 1.0783(5) 0.1663(3) 0.0377(18) Uani 1 d .
H55A H 1.0328 1.1236 0.1679 0.045 Uiso 1 calc R
C56 C 1.0880(5) 1.0230(4) 0.2099(3) 0.0303(16) Uani 1 d .
I1 I 0.81853(4) 0.70750(3) 0.57651(2) 0.04206(15) Uani 1 d .
I2 I 0.75748(5) 1.05374(4) 0.51245(3) 0.0622(2) Uani 1 d .
I3 I 0.53126(4) 0.78718(3) 0.38860(2) 0.04759(16) Uani 1 d .
C61 C 0.9437(9) 0.4983(6) 0.5873(5) 0.072(3) Uani 1 d .
H61A H 0.9323 0.5566 0.5841 0.087 Uiso 1 calc R
Cl1 Cl 0.9190(3) 0.4660(2) 0.64810(16) 0.1046(12) Uani 1 d .
Cl2 Cl 0.8657(3) 0.4515(2) 0.53170(15) 0.1007(12) Uani 1 d .
Cl3 Cl 1.0628(3) 0.4801(2) 0.5880(2) 0.1162(15) Uani 1 d .
C62 C 0.5803(9) 0.8693(8) 0.6943(6) 0.097(4) Uani 1 d .
H62A H 0.5596 0.9122 0.6666 0.116 Uiso 1 calc R
Cl4 Cl 0.6775(3) 0.9038(3) 0.7474(2) 0.1212(15) Uani 1 d .
Cl5 Cl 0.6115(4) 0.7868(3) 0.66232(18) 0.151(2) Uani 1 d .
Cl6 Cl 0.4890(3) 0.8498(3) 0.7276(3) 0.180(3) Uani 1 d .
O1 O 0.6514(6) 0.8604(5) 0.5199(3) 0.081(2) Uani 1 d .
O2 O 0.4948(6) 0.9296(6) 0.5533(4) 0.097(3) Uani 1 d .
O3 O 0.7868(12) 1.0120(9) 0.6428(6) 0.187(6) Uani 1 d .
Li Li 0.5984(10) 1.0340(8) 0.6221(6) 0.038(3) Uiso 1 d .

loop_
_atom_site_aniso_label
_atom_site_aniso_U_11
_atom_site_aniso_U_22
_atom_site_aniso_U_33
_atom_site_aniso_U_23
_atom_site_aniso_U_13
_atom_site_aniso_U_12
Sn1 0.0199(2) 0.0303(3) 0.0266(3) 0.0011(2) 0.00269(19) -0.00521(19)
Sn2 0.0207(2) 0.0249(2) 0.0221(2) -0.00032(19) 0.00417(18) 0.00295(18)
N1 0.026(3) 0.031(3) 0.038(4) -0.003(3) 0.006(3) -0.002(3)
N2 0.031(3) 0.034(3) 0.031(3) 0.001(3) 0.005(3) -0.011(3)
N3 0.029(3) 0.032(3) 0.027(3) 0.002(3) -0.002(3) -0.009(3)
N4 0.022(3) 0.038(3) 0.033(3) -0.001(3) 0.007(3) -0.006(3)
N5 0.023(3) 0.023(3) 0.039(4) -0.003(3) 0.013(3) 0.000(2)
N6 0.028(3) 0.032(3) 0.031(3) 0.000(3) 0.010(3) 0.004(3)
N7 0.024(3) 0.028(3) 0.022(3) 0.001(2) 0.008(2) 0.003(2)
N8 0.024(3) 0.027(3) 0.025(3) 0.000(2) 0.006(2) 0.003(2)
C1 0.067(7) 0.045(5) 0.071(7) 0.002(5) 0.007(6) 0.010(5)
C2 0.026(4) 0.035(4) 0.062(6) 0.000(4) 0.003(4) -0.005(3)
C3 0.037(5) 0.034(4) 0.050(5) 0.014(4) 0.003(4) -0.009(4)
C4 0.027(4) 0.041(5) 0.038(4) 0.006(4) 0.002(3) -0.012(3)
C5 0.057(6) 0.049(5) 0.050(6) 0.020(4) 0.012(5) -0.007(4)
C6 0.034(4) 0.043(5) 0.040(5) -0.001(4) -0.001(4) -0.013(4)
C7 0.030(4) 0.027(4) 0.040(4) 0.003(3) -0.002(3) -0.010(3)
C8 0.019(4) 0.043(4) 0.032(4) 0.005(3) 0.003(3) -0.014(3)
C9 0.023(4) 0.040(4) 0.036(4) 0.013(3) 0.008(3) -0.004(3)
C10 0.027(4) 0.053(5) 0.053(5) 0.003(4) 0.011(4) -0.008(4)
C11 0.028(4) 0.043(4) 0.025(4) 0.002(3) 0.000(3) -0.007(3)
C12 0.034(4) 0.060(5) 0.033(4) -0.002(4) 0.010(4) -0.018(4)
C13 0.043(5) 0.065(6) 0.036(5) 0.000(4) 0.017(4) -0.006(4)
C14 0.043(5) 0.058(6) 0.032(4) -0.003(4) 0.009(4) 0.001(4)
C15 0.035(4) 0.040(4) 0.030(4) -0.002(3) 0.003(3) -0.009(3)
C16 0.022(4) 0.043(4) 0.026(4) 0.000(3) 0.002(3) -0.008(3)
C21 0.029(4) 0.038(4) 0.039(4) -0.002(3) 0.012(3) -0.001(3)
C22 0.032(4) 0.059(6) 0.048(5) 0.000(4) 0.014(4) -0.004(4)
C23 0.053(6) 0.068(6) 0.038(5) -0.007(4) 0.014(4) 0.009(5)
C24 0.046(5) 0.059(6) 0.050(6) -0.013(5) 0.003(4) 0.008(5)
C25 0.035(5) 0.048(5) 0.049(5) -0.005(4) 0.001(4) 0.005(4)
C26 0.024(4) 0.042(4) 0.039(5) -0.011(4) 0.004(3) 0.001(3)
C30 0.022(4) 0.031(4) 0.030(4) 0.003(3) 0.001(3) -0.006(3)
C31 0.066(6) 0.029(4) 0.072(7) -0.005(4) 0.023(5) -0.011(4)
C32 0.026(4) 0.032(4) 0.048(5) -0.002(4) 0.005(4) 0.003(3)
C33 0.037(4) 0.027(4) 0.048(5) -0.014(3) 0.008(4) 0.003(3)
C34 0.021(4) 0.031(4) 0.041(4) -0.008(3) 0.012(3) 0.004(3)
C35 0.045(5) 0.053(5) 0.037(5) -0.010(4) 0.015(4) 0.006(4)
C36 0.041(5) 0.043(5) 0.039(5) 0.007(4) 0.000(4) 0.012(4)
C37 0.033(4) 0.025(3) 0.025(4) -0.003(3) 0.004(3) 0.006(3)
C38 0.028(4) 0.025(4) 0.047(5) 0.002(3) 0.010(4) 0.011(3)
C39 0.024(4) 0.026(4) 0.045(5) -0.010(3) 0.009(3) 0.002(3)
C40 0.032(4) 0.046(5) 0.054(5) 0.002(4) 0.016(4) 0.013(4)
C41 0.030(4) 0.032(4) 0.023(4) 0.005(3) 0.011(3) 0.004(3)
C42 0.042(5) 0.056(5) 0.033(4) -0.001(4) 0.016(4) 0.010(4)
C43 0.040(5) 0.064(6) 0.040(5) 0.010(4) 0.017(4) 0.000(4)
C44 0.050(5) 0.048(5) 0.030(4) 0.011(4) 0.011(4) -0.006(4)
C45 0.037(4) 0.034(4) 0.030(4) 0.002(3) 0.004(3) 0.000(3)
C46 0.028(4) 0.042(4) 0.022(4) 0.000(3) 0.003(3) -0.002(3)
C51 0.019(3) 0.036(4) 0.026(4) -0.005(3) 0.007(3) -0.010(3)
C52 0.030(4) 0.048(5) 0.038(4) -0.003(4) 0.011(4) -0.004(4)
C53 0.038(5) 0.074(6) 0.029(4) -0.001(4) 0.010(4) -0.014(5)
C54 0.034(4) 0.048(5) 0.037(4) 0.016(4) 0.004(4) -0.010(4)
C55 0.033(4) 0.037(4) 0.039(5) 0.007(3) 0.000(4) -0.008(3)
C56 0.020(4) 0.034(4) 0.035(4) -0.003(3) 0.004(3) -0.005(3)
I1 0.0358(3) 0.0451(3) 0.0414(3) 0.0036(2) 0.0022(2) -0.0001(2)
I2 0.0496(4) 0.0501(4) 0.0777(5) -0.0070(3) -0.0018(3) 0.0034(3)
I3 0.0473(4) 0.0432(3) 0.0495(3) -0.0003(3) 0.0065(3) 0.0044(3)
C61 0.103(9) 0.041(5) 0.076(8) -0.012(5) 0.026(7) 0.005(6)
Cl1 0.148(4) 0.082(2) 0.096(3) -0.0190(19) 0.054(3) -0.018(2)
Cl2 0.125(3) 0.079(2) 0.080(2) -0.0009(17) -0.009(2) 0.018(2)
Cl3 0.085(2) 0.087(2) 0.187(4) -0.048(3) 0.055(3) -0.010(2)
C62 0.079(9) 0.076(9) 0.121(12) 0.012(8) -0.004(8) 0.020(7)
Cl4 0.064(2) 0.114(3) 0.179(4) -0.041(3) 0.017(2) -0.009(2)
Cl5 0.226(6) 0.109(3) 0.093(3) -0.007(2) -0.009(3) 0.074(4)
Cl6 0.086(3) 0.121(4) 0.334(8) -0.039(5) 0.054(4) -0.042(3)
O1 0.083(6) 0.066(5) 0.086(6) -0.001(4) 0.007(5) 0.008(4)
O2 0.055(5) 0.108(7) 0.121(7) -0.042(6) 0.005(5) 0.013(5)
O3 0.221(16) 0.174(14) 0.173(13) 0.020(11) 0.064(12) 0.053(12)

loop_
_atom_type_symbol
_atom_type_description
_atom_type_scat_dispersion_real
_atom_type_scat_dispersion_imag
_atom_type_scat_source
C C 0.0033 0.0016 'International Tables Vol C Tables 4.2.6.8 and 6.1.1.4'
H H 0.0000 0.0000 'International Tables Vol C Tables 4.2.6.8 and 6.1.1.4'
N N 0.0061 0.0033 'International Tables Vol C Tables 4.2.6.8 and 6.1.1.4'
Sn Sn -0.6537 1.4246 'International Tables Vol C Tables 4.2.6.8 and 6.1.1.4'
I I -0.4742 1.8119 'International Tables Vol C Tables 4.2.6.8 and 6.1.1.4'
Cl Cl 0.1484 0.1585 'International Tables Vol C Tables 4.2.6.8 and 6.1.1.4'
O O 0.0106 0.0060 'International Tables Vol C Tables 4.2.6.8 and 6.1.1.4'
Li Li -0.0003 0.0001 'International Tables Vol C Tables 4.2.6.8 and 6.1.1.4'

loop_
_geom_angle_atom_site_label_1
_geom_angle_atom_site_label_2
_geom_angle_atom_site_label_3
_geom_angle
N2 Sn1 N1 89.6(2)
N2 Sn1 C30 110.4(3)
N1 Sn1 C30 115.9(3)
N2 Sn1 N4 142.5(2)
N1 Sn1 N4 77.8(2)
C30 Sn1 N4 106.8(3)
N2 Sn1 N3 77.4(2)
N1 Sn1 N3 140.7(2)
C30 Sn1 N3 103.4(3)
N4 Sn1 N3 90.2(2)
N8 Sn2 N7 91.3(2)
N8 Sn2 N5 79.3(2)
N7 Sn2 N5 146.6(2)
N8 Sn2 N6 145.1(2)
N7 Sn2 N6 78.5(2)
N5 Sn2 N6 90.9(2)
N8 Sn2 C30 107.3(3)
N7 Sn2 C30 103.2(2)
N5 Sn2 C30 110.2(3)
N6 Sn2 C30 107.6(3)
C2 N1 C26 126.2(7)
C2 N1 Sn1 125.3(5)
C26 N1 Sn1 107.0(5)
C4 N2 C11 126.4(7)
C4 N2 Sn1 125.7(5)
C11 N2 Sn1 106.5(4)
C7 N3 C16 127.3(6)
C7 N3 Sn1 125.2(5)
C16 N3 Sn1 107.2(4)
C9 N4 C21 126.4(6)
C9 N4 Sn1 125.3(5)
C21 N4 Sn1 107.7(4)
C32 N5 C56 126.2(6)
C32 N5 Sn2 124.0(5)
C56 N5 Sn2 107.5(4)
C34 N6 C41 126.2(6)
C34 N6 Sn2 124.4(5)
C41 N6 Sn2 107.6(4)
C37 N7 C46 127.5(6)
C37 N7 Sn2 124.5(5)
C46 N7 Sn2 107.0(4)
C39 N8 C51 125.5(6)
C39 N8 Sn2 124.9(5)
C51 N8 Sn2 108.4(4)
N1 C2 C3 122.9(8)
N1 C2 C1 120.1(8)
C3 C2 C1 117.0(8)
C2 C3 C4 131.6(8)
N2 C4 C3 123.6(7)
N2 C4 C5 120.5(8)
C3 C4 C5 115.9(7)
N3 C7 C8 123.0(7)
N3 C7 C6 119.5(7)
C8 C7 C6 117.4(7)
C7 C8 C9 131.9(7)
N4 C9 C8 123.8(7)
N4 C9 C10 119.2(7)
C8 C9 C10 117.0(7)
C12 C11 C16 119.8(7)
C12 C11 N2 123.6(7)
C16 C11 N2 116.2(6)
C13 C12 C11 118.9(8)
C14 C13 C12 121.9(8)
C13 C14 C15 119.7(8)
C16 C15 C14 120.3(8)
C15 C16 C11 119.3(7)
C15 C16 N3 125.4(7)
C11 C16 N3 114.7(7)
C22 C21 C26 120.2(8)
C22 C21 N4 124.3(7)
C26 C21 N4 115.2(7)
C21 C22 C23 119.7(9)
C24 C23 C22 119.7(9)
C23 C24 C25 121.1(9)
C24 C25 C26 118.9(9)
C25 C26 C21 120.2(8)
C25 C26 N1 123.4(7)
C21 C26 N1 116.1(7)
Sn1 C30 Sn2 122.5(3)
N5 C32 C33 123.5(7)
N5 C32 C31 120.1(7)
C33 C32 C31 116.3(7)
C34 C33 C32 132.2(7)
N6 C34 C33 122.8(7)
N6 C34 C35 120.4(7)
C33 C34 C35 116.7(7)
N7 C37 C38 122.9(6)
N7 C37 C36 120.7(7)
C38 C37 C36 116.4(7)
C39 C38 C37 132.5(7)
N8 C39 C38 122.7(7)
N8 C39 C40 120.3(7)
C38 C39 C40 116.9(7)
C42 C41 C46 120.0(7)
C42 C41 N6 124.3(7)
C46 C41 N6 115.0(6)
C41 C42 C43 120.1(8)
C44 C43 C42 119.9(8)
C43 C44 C45 121.7(8)
C44 C45 C46 119.6(8)
C45 C46 N7 124.4(7)
C45 C46 C41 118.6(7)
N7 C46 C41 116.7(6)
C52 C51 C56 120.3(7)
C52 C51 N8 124.5(7)
C56 C51 N8 115.0(6)
C53 C52 C51 119.4(8)
C54 C53 C52 121.0(8)
C53 C54 C55 120.6(8)
C54 C55 C56 120.1(8)
C55 C56 N5 124.8(7)
C55 C56 C51 118.3(7)
N5 C56 C51 116.8(6)
Cl1 C61 Cl2 108.8(7)
Cl1 C61 Cl3 110.6(7)
Cl2 C61 Cl3 111.9(6)
Cl5 C62 Cl6 112.6(8)
Cl5 C62 Cl4 111.0(7)
Cl6 C62 Cl4 105.1(8)

loop_
_geom_bond_atom_site_label_1
_geom_bond_atom_site_label_2
_geom_bond_distance
Sn1 N2 2.100(6)
Sn1 N1 2.101(6)
Sn1 C30 2.101(7)
Sn1 N4 2.101(6)
Sn1 N3 2.122(6)
Sn2 N8 2.069(6)
Sn2 N7 2.095(5)
Sn2 N5 2.097(6)
Sn2 N6 2.098(6)
Sn2 C30 2.110(7)
N1 C2 1.355(10)
N1 C26 1.431(10)
N2 C4 1.325(10)
N2 C11 1.429(10)
N3 C7 1.345(9)
N3 C16 1.420(9)
N4 C9 1.341(9)
N4 C21 1.422(10)
N5 C32 1.337(9)
N5 C56 1.413(9)
N6 C34 1.336(9)
N6 C41 1.431(9)
N7 C37 1.335(9)
N7 C46 1.410(9)
N8 C39 1.352(9)
N8 C51 1.440(9)
C1 C2 1.498(12)
C2 C3 1.382(12)
C3 C4 1.398(12)
C4 C5 1.508(11)
C6 C7 1.510(10)
C7 C8 1.393(11)
C8 C9 1.393(11)
C9 C10 1.489(10)
C11 C12 1.403(11)
C11 C16 1.415(10)
C12 C13 1.374(12)
C13 C14 1.370(12)
C14 C15 1.399(11)
C15 C16 1.379(11)
C21 C22 1.382(11)
C21 C26 1.404(11)
C22 C23 1.395(12)
C23 C24 1.389(14)
C24 C25 1.390(13)
C25 C26 1.392(11)
C31 C32 1.493(11)
C32 C33 1.398(11)
C33 C34 1.395(11)
C34 C35 1.503(10)
C36 C37 1.502(10)
C37 C38 1.397(10)
C38 C39 1.388(11)
C39 C40 1.493(10)
C41 C42 1.379(10)
C41 C46 1.415(10)
C42 C43 1.390(12)
C43 C44 1.358(12)
C44 C45 1.380(11)
C45 C46 1.402(10)
C51 C52 1.391(10)
C51 C56 1.413(10)
C52 C53 1.378(12)
C53 C54 1.365(12)
C54 C55 1.384(11)
C55 C56 1.401(10)
C61 Cl1 1.723(12)
C61 Cl2 1.743(12)
C61 Cl3 1.745(13)
C62 Cl5 1.710(14)
C62 Cl6 1.751(16)
C62 Cl4 1.774(14)
O2 Li 2.643(16)
